data_7050183
loop_
_publ_author_name
'Isabel Iriepa'
'F. Javier Villasante'
'Enrique G\'alvez'
'Juana Bellanato'
'Avelino Mart\'in'
'Pilar G\'omez-Sal'

_publ_section_title
;
 Synthesis, spectroscopic and crystallographic study of some carbamates
 from an azabicyclic chloroformate and primary heterocyclic amines
;
_journal_issue 5
_journal_name_full 'New J. Chem.'
_journal_page_first 618
_journal_page_last 624
_journal_paper_doi 10.1039/b309065e
_journal_volume 28
_journal_year 2004
_chemical_compound_source 'synthesis as described'
_chemical_formula_moiety 'C17 H22 N4 O2'
_chemical_formula_structural 'C17 N4 O2 H22'
_chemical_formula_sum 'C17 H22 N4 O2'
_chemical_formula_weight 314.38
_chemical_name_systematic
;
?
;
_space_group_IT_number 14
_symmetry_cell_setting monoclinic
_symmetry_Int_Tables_number 14
_symmetry_space_group_name_Hall '-P 2ybc'
_symmetry_space_group_name_H-M 'P 1 21/c 1'
_atom_sites_solution_hydrogens geom
_atom_sites_solution_primary direct
_atom_sites_solution_secondary difmap
_audit_conform_dict_location ftp://ftp.iucr.org/cifdics/cif_core2.1beta.dic
_audit_conform_dict_name cif_core.dic
_audit_conform_dict_version 2.1beta3
_audit_creation_date 2000-03-10T11:19:08-00:00
_audit_creation_method 'WinGX routine CIF_UPDATE'
_cell_angle_alpha 90
_cell_angle_beta 106.640(12)
_cell_angle_gamma 90
_cell_formula_units_Z 8
_cell_length_a 13.644(3)
_cell_length_b 14.574(5)
_cell_length_c 17.816(4)
_cell_measurement_reflns_used 25
_cell_measurement_temperature 293(2)
_cell_measurement_theta_max 13
_cell_measurement_theta_min 6
_cell_measurement_wavelength 0.71073
_cell_volume 3394.3(16)
_computing_cell_refinement 'CAD4 Express (Enraf Nonius, 1994)'
_computing_data_collection 'CAD4 Express (Enraf Nonius, 1994)'
_computing_data_reduction 'XCAD4 (Harms & Wocadlo, 1995)'
_computing_molecular_graphics 'Ortep-3 for Windows (Farrugia, 1997)'
_computing_publication_material 'WinGX publication routines (Farrugia, 1998)'
_computing_structure_refinement 'SHELXL-97 (Sheldrick, 1997)'
_diffrn_ambient_temperature 293(2)
_diffrn_detector 'scintillation LiI'
_diffrn_detector_dtime 1.195
_diffrn_measured_fraction_theta_full 0.993
_diffrn_measured_fraction_theta_max 0.993
_diffrn_measurement_device '\k-geometry diffractometer'
_diffrn_measurement_device_type 'Enraf Nonius TurboCAD4'
_diffrn_measurement_method 'non-profiled omega-theta scans'
_diffrn_orient_matrix_type
;
x-axis points to radiation source
the matrix is specified in reciprocal space
;
_diffrn_orient_matrix_UB_11 0.4211E-2
_diffrn_orient_matrix_UB_12 -0.40253E-1
_diffrn_orient_matrix_UB_13 -0.44403E-1
_diffrn_orient_matrix_UB_21 0.59624E-1
_diffrn_orient_matrix_UB_22 0.36487E-1
_diffrn_orient_matrix_UB_23 -0.5616E-2
_diffrn_orient_matrix_UB_31 0.48012E-1
_diffrn_orient_matrix_UB_32 -0.04175
_diffrn_orient_matrix_UB_33 0.37916E-1
_diffrn_radiation_monochromator graphite
_diffrn_radiation_type MoK\a
_diffrn_radiation_wavelength 0.71069
_diffrn_reflns_av_R_equivalents 0.0925
_diffrn_reflns_av_sigmaI/netI 0.1273
_diffrn_reflns_limit_h_max 16
_diffrn_reflns_limit_h_min 0
_diffrn_reflns_limit_k_max 17
_diffrn_reflns_limit_k_min 0
_diffrn_reflns_limit_l_max 20
_diffrn_reflns_limit_l_min -21
_diffrn_reflns_number 6212
_diffrn_reflns_theta_full 24.99
_diffrn_reflns_theta_max 24.99
_diffrn_reflns_theta_min 3.04
_diffrn_source 'Enraf Nonius FR590'
_diffrn_standards_decay_% 0
_diffrn_standards_interval_time 60
_diffrn_standards_number 2
_exptl_absorpt_coefficient_mu 0.084
_exptl_crystal_colour white
_exptl_crystal_density_diffrn 1.254
_exptl_crystal_density_method 'not measured'
_exptl_crystal_description prism
_exptl_crystal_F_000 1368
_exptl_crystal_size_max 0.35
_exptl_crystal_size_mid 0.23
_exptl_crystal_size_min 0.2
_refine_diff_density_max 0.653
_refine_diff_density_min -0.269
_refine_diff_density_rms 0.064
_refine_ls_extinction_method none
_refine_ls_goodness_of_fit_ref 0.971
_refine_ls_hydrogen_treatment mixed
_refine_ls_matrix_type full
_refine_ls_number_parameters 424
_refine_ls_number_reflns 5948
_refine_ls_number_restraints 0
_refine_ls_restrained_S_all 0.971
_refine_ls_R_factor_all 0.227
_refine_ls_R_factor_gt 0.0846
_refine_ls_shift/su_max 0.003
_refine_ls_shift/su_mean 0
_refine_ls_structure_factor_coef Fsqd
_refine_ls_weighting_details 'w=1/[\s^2^(Fo^2^)+(0.1641P)^2^+0.0000P] where P=(Fo^2^+2Fc^2^)/3'
_refine_ls_weighting_scheme calc
_refine_ls_wR_factor_gt 0.2287
_refine_ls_wR_factor_ref 0.3129
_reflns_number_gt 2376
_reflns_number_total 5948
_reflns_threshold_expression >2sigma(I)
_cod_data_source_file b309065e.txt
_cod_data_source_block iic2
_cod_depositor_comments
;
The following automatic conversions were performed:

'_refine_ls_weighting_scheme' value 'calc
w=1/[\s^2^(Fo^2^)+(0.1641P)^2^+0.0000P] where P=(Fo^2^+2Fc^2^)/3' was
changed to 'calc'. New tag '_refine_ls_weighting_details' was
created. The value of the new tag was set to
'w=1/[\s^2^(Fo^2^)+(0.1641P)^2^+0.0000P] where P=(Fo^2^+2Fc^2^)/3'.

Automatic conversion script
Id: cif_fix_values 3143 2015-03-26 13:38:13Z robertas 
;
_cod_original_sg_symbol_H-M 'P 21/c'
_cod_database_code 7050183
_diffrn_standards_decay_corr_max 1.025
_diffrn_standards_decay_corr_min 0.965

loop_
_symmetry_equiv_pos_as_xyz
'x, y, z'
'-x, y+1/2, -z+1/2'
'-x, -y, -z'
'x, -y-1/2, z-1/2'

loop_
_atom_site_label
_atom_site_type_symbol
_atom_site_fract_x
_atom_site_fract_y
_atom_site_fract_z
_atom_site_U_iso_or_equiv
_atom_site_adp_type
_atom_site_occupancy
_atom_site_symmetry_multiplicity
_atom_site_calc_flag
_atom_site_refinement_flags
_atom_site_disorder_assembly
_atom_site_disorder_group
O1 O 0.1394(5) 0.7450(3) 0.7030(3) 0.0894(18) Uani 1 1 d . . .
O2 O 0.1215(4) 0.5922(3) 0.6780(3) 0.0720(15) Uani 1 1 d . . .
N1 N 0.2662(4) 0.7513(3) 0.5187(3) 0.0551(14) Uani 1 1 d . . .
N2 N 0.2147(4) 0.8411(3) 0.6015(3) 0.0518(14) Uani 1 1 d . . .
H1 H 0.1967 0.8474 0.6329 0.069 Uiso 1 1 d R . .
N3 N 0.1863(4) 0.6785(3) 0.6028(3) 0.0504(14) Uani 1 1 d . . .
H2 H 0.1876 0.6196 0.5774 0.064 Uiso 1 1 d R . .
N4 N -0.0955(5) 0.4753(5) 0.7719(4) 0.0764(19) Uani 1 1 d . . .
C1 C 0.2612(5) 0.9005(4) 0.5598(4) 0.0525(16) Uani 1 1 d . . .
C2 C 0.2807(5) 0.9928(5) 0.5635(5) 0.0651(19) Uani 1 1 d . . .
H3 H 0.2633 1.0303 0.6022 0.08 Uiso 1 1 d R . .
C3 C 0.3308(6) 1.0275(5) 0.5124(5) 0.079(2) Uani 1 1 d . . .
H4 H 0.3433 1.0922 0.5127 0.08 Uiso 1 1 d R . .
C4 C 0.3599(6) 0.9701(5) 0.4600(5) 0.078(2) Uani 1 1 d . . .
H5 H 0.393 0.9972 0.4246 0.08 Uiso 1 1 d R . .
C5 C 0.3420(6) 0.8792(5) 0.4570(4) 0.071(2) Uani 1 1 d . . .
H6 H 0.3649 0.8402 0.4221 0.08 Uiso 1 1 d R . .
C6 C 0.2911(5) 0.8427(4) 0.5085(4) 0.0498(16) Uani 1 1 d . . .
C7 C 0.2213(5) 0.7557(4) 0.5748(4) 0.0477(16) Uani 1 1 d . . .
C8 C 0.1484(6) 0.6782(5) 0.6646(4) 0.0642(19) Uani 1 1 d . . .
C9 C 0.0747(5) 0.5819(5) 0.7430(4) 0.0591(19) Uani 1 1 d . . .
H7 H 0.1121 0.6169 0.7878 0.08 Uiso 1 1 d R . .
C10 C 0.0853(6) 0.4827(5) 0.7663(5) 0.080(2) Uani 1 1 d . . .
H8 H 0.0644 0.4504 0.7173 0.08 Uiso 1 1 d R . .
H9 H 0.1548 0.4656 0.7924 0.08 Uiso 1 1 d R . .
C11 C 0.0123(5) 0.4508(5) 0.8132(4) 0.066(2) Uani 1 1 d . . .
H10 H 0.0165 0.3853 0.8175 0.08 Uiso 1 1 d R . .
C12 C 0.0387(6) 0.4886(6) 0.8934(4) 0.081(2) Uani 1 1 d . . .
H11 H -0.0023 0.4576 0.9212 0.08 Uiso 1 1 d R . .
H12 H 0.1093 0.4753 0.9198 0.08 Uiso 1 1 d R . .
C13 C 0.0212(6) 0.5902(6) 0.8982(4) 0.082(2) Uani 1 1 d . . .
H13 H 0.0209 0.6056 0.9505 0.08 Uiso 1 1 d R . .
H14 H 0.0774 0.622 0.8876 0.08 Uiso 1 1 d R . .
C14 C -0.0798(7) 0.6193(6) 0.8429(5) 0.088(3) Uani 1 1 d . . .
H15 H -0.0756 0.6842 0.8356 0.08 Uiso 1 1 d R . .
H16 H -0.1349 0.6084 0.8654 0.08 Uiso 1 1 d R . .
C15 C -0.1018(6) 0.5740(6) 0.7640(5) 0.083(2) Uani 1 1 d . . .
H17 H -0.1718 0.5884 0.7367 0.08 Uiso 1 1 d R . .
C16 C -0.0333(6) 0.6103(6) 0.7135(4) 0.079(2) Uani 1 1 d . . .
H18 H -0.0359 0.6761 0.7136 0.08 Uiso 1 1 d R . .
H19 H -0.0604 0.59 0.6602 0.08 Uiso 1 1 d R . .
C17 C -0.1396(8) 0.4288(7) 0.7011(5) 0.119(4) Uani 1 1 d . . .
H20 H -0.1313 0.3642 0.7107 0.08 Uiso 1 1 d R . .
H21 H -0.106 0.4463 0.6627 0.08 Uiso 1 1 d R . .
H22 H -0.2113 0.4432 0.6819 0.08 Uiso 1 1 d R . .
O3 O 0.4323(4) 0.5027(3) 0.4043(3) 0.0679(14) Uani 1 1 d . . .
O4 O 0.4420(3) 0.6575(3) 0.4159(2) 0.0559(12) Uani 1 1 d . . .
N5 N 0.2110(4) 0.5208(3) 0.5201(3) 0.0496(13) Uani 1 1 d . . .
N6 N 0.2909(4) 0.4232(3) 0.4619(3) 0.0508(13) Uani 1 1 d . . .
H23 H 0.3368 0.402 0.4386 0.08 Uiso 1 1 d R . .
N7 N 0.3414(4) 0.5822(3) 0.4734(3) 0.0499(13) Uani 1 1 d . . .
H24 H 0.3195 0.6428 0.49 0.154 Uiso 1 1 d R . .
N8 N 0.5316(4) 0.7687(4) 0.2270(3) 0.0541(14) Uani 1 1 d . . .
C18 C 0.2145(5) 0.3724(4) 0.4806(3) 0.0458(15) Uani 1 1 d . . .
C19 C 0.1849(5) 0.2817(5) 0.4673(4) 0.0594(18) Uani 1 1 d . . .
H25 H 0.2212 0.24 0.4433 0.08 Uiso 1 1 d R . .
C20 C 0.1023(6) 0.2550(5) 0.4920(4) 0.067(2) Uani 1 1 d . . .
H26 H 0.078 0.1931 0.483 0.08 Uiso 1 1 d R . .
C21 C 0.0520(6) 0.3177(5) 0.5289(4) 0.069(2) Uani 1 1 d . . .
H27 H -0.0035 0.2954 0.5469 0.08 Uiso 1 1 d R . .
C22 C 0.0813(5) 0.4076(5) 0.5409(4) 0.0556(17) Uani 1 1 d . . .
H28 H 0.044 0.4499 0.5636 0.08 Uiso 1 1 d R . .
C23 C 0.1655(5) 0.4352(4) 0.5175(3) 0.0470(15) Uani 1 1 d . . .
C24 C 0.2830(5) 0.5090(4) 0.4853(3) 0.0442(15) Uani 1 1 d . . .
C25 C 0.4087(5) 0.5739(5) 0.4286(4) 0.0543(17) Uani 1 1 d . . .
C26 C 0.5004(5) 0.6586(4) 0.3584(3) 0.0500(16) Uani 1 1 d . . .
H29 H 0.5456 0.6068 0.3661 0.08 Uiso 1 1 d R . .
C27 C 0.5626(5) 0.7453(4) 0.3713(4) 0.0569(18) Uani 1 1 d . . .
H30 H 0.6161 0.74 0.4199 0.08 Uiso 1 1 d R . .
H31 H 0.5186 0.7949 0.3764 0.08 Uiso 1 1 d R . .
C28 C 0.6119(5) 0.7649(5) 0.3037(4) 0.0584(18) Uani 1 1 d . . .
H32 H 0.6417 0.825 0.3131 0.08 Uiso 1 1 d R . .
C29 C 0.6911(5) 0.6991(6) 0.2960(5) 0.076(2) Uani 1 1 d . . .
H33 H 0.7434 0.6949 0.3454 0.08 Uiso 1 1 d R . .
H34 H 0.722 0.7228 0.258 0.08 Uiso 1 1 d R . .
C30 C 0.6519(7) 0.6041(6) 0.2682(5) 0.087(3) Uani 1 1 d . . .
H35 H 0.702 0.5695 0.2517 0.08 Uiso 1 1 d R . .
H36 H 0.6395 0.5731 0.3121 0.08 Uiso 1 1 d R . .
C31 C 0.5539(7) 0.6087(5) 0.2020(5) 0.078(2) Uani 1 1 d . . .
H37 H 0.57 0.6219 0.1541 0.08 Uiso 1 1 d R . .
H38 H 0.5209 0.5499 0.1963 0.08 Uiso 1 1 d R . .
C32 C 0.4787(5) 0.6801(5) 0.2129(4) 0.0559(18) Uani 1 1 d . . .
H39 H 0.4252 0.6851 0.1643 0.08 Uiso 1 1 d R . .
C33 C 0.4278(5) 0.6547(5) 0.2769(4) 0.0585(18) Uani 1 1 d . . .
H40 H 0.3978 0.5947 0.2673 0.08 Uiso 1 1 d R . .
H41 H 0.3737 0.698 0.2739 0.08 Uiso 1 1 d R . .
C34 C 0.4631(6) 0.8469(5) 0.2177(5) 0.080(2) Uani 1 1 d . . .
H42 H 0.5039 0.9016 0.2275 0.08 Uiso 1 1 d R . .
H43 H 0.4169 0.8489 0.1655 0.08 Uiso 1 1 d R . .
H44 H 0.4244 0.8425 0.2549 0.08 Uiso 1 1 d R . .
C100 C 0.4092(4) 0.2845(4) 0.4143(3) 0.0423(15) Uani 1 1 d . . .

loop_
_atom_site_aniso_label
_atom_site_aniso_U_11
_atom_site_aniso_U_22
_atom_site_aniso_U_33
_atom_site_aniso_U_23
_atom_site_aniso_U_13
_atom_site_aniso_U_12
O1 0.145(5) 0.057(3) 0.101(4) -0.023(3) 0.089(4) -0.016(3)
O2 0.108(4) 0.059(3) 0.075(3) -0.007(2) 0.068(3) -0.014(3)
N1 0.072(4) 0.047(3) 0.059(3) 0.000(3) 0.040(3) -0.004(3)
N2 0.052(3) 0.053(3) 0.059(3) -0.003(3) 0.030(3) 0.000(3)
N3 0.065(3) 0.044(3) 0.054(3) -0.006(2) 0.035(3) -0.010(3)
N4 0.068(4) 0.089(5) 0.064(4) 0.016(4) 0.005(3) -0.027(4)
C1 0.047(4) 0.044(4) 0.068(4) 0.003(3) 0.017(3) 0.000(3)
C2 0.056(4) 0.056(5) 0.087(5) 0.005(4) 0.027(4) 0.005(4)
C3 0.074(5) 0.052(5) 0.114(7) 0.011(5) 0.030(5) -0.008(4)
C4 0.088(6) 0.064(5) 0.097(6) 0.022(5) 0.049(5) -0.006(4)
C5 0.087(5) 0.053(5) 0.089(6) 0.007(4) 0.050(5) 0.001(4)
C6 0.050(4) 0.045(4) 0.058(4) 0.013(3) 0.020(3) -0.003(3)
C7 0.050(4) 0.046(4) 0.053(4) -0.005(3) 0.023(3) -0.001(3)
C8 0.076(5) 0.066(5) 0.066(5) -0.007(4) 0.045(4) -0.016(4)
C9 0.067(5) 0.059(4) 0.066(4) 0.013(3) 0.043(4) 0.002(4)
C10 0.095(6) 0.077(6) 0.084(6) 0.019(4) 0.050(5) 0.010(5)
C11 0.070(5) 0.069(5) 0.063(5) 0.017(4) 0.026(4) -0.001(4)
C12 0.071(5) 0.111(7) 0.062(5) 0.024(5) 0.018(4) 0.001(5)
C13 0.090(6) 0.101(7) 0.066(5) 0.007(5) 0.041(5) 0.005(5)
C14 0.090(6) 0.099(7) 0.092(6) 0.001(5) 0.054(6) 0.000(5)
C15 0.059(5) 0.106(7) 0.082(6) 0.031(5) 0.016(4) 0.013(5)
C16 0.087(6) 0.087(6) 0.068(5) 0.026(4) 0.027(4) -0.004(5)
C17 0.132(8) 0.137(9) 0.077(6) 0.032(6) 0.010(6) -0.062(7)
O3 0.089(4) 0.052(3) 0.084(3) -0.001(3) 0.060(3) 0.003(3)
O4 0.067(3) 0.058(3) 0.056(3) 0.000(2) 0.040(2) -0.008(2)
N5 0.061(3) 0.044(3) 0.053(3) 0.003(2) 0.033(3) 0.000(3)
N6 0.061(3) 0.050(3) 0.048(3) -0.001(3) 0.027(3) 0.004(3)
N7 0.062(3) 0.049(3) 0.052(3) -0.002(2) 0.037(3) -0.005(3)
N8 0.060(3) 0.053(3) 0.053(3) 0.002(3) 0.024(3) -0.004(3)
C18 0.056(4) 0.046(4) 0.038(3) -0.002(3) 0.017(3) -0.002(3)
C19 0.069(5) 0.057(5) 0.050(4) -0.001(3) 0.013(4) 0.003(4)
C20 0.086(5) 0.055(4) 0.062(4) -0.001(4) 0.022(4) -0.024(4)
C21 0.065(5) 0.071(5) 0.071(5) 0.009(4) 0.022(4) -0.016(4)
C22 0.052(4) 0.057(4) 0.062(4) 0.007(3) 0.023(3) -0.003(3)
C23 0.054(4) 0.048(4) 0.043(4) 0.007(3) 0.020(3) 0.002(3)
C24 0.055(4) 0.041(4) 0.043(4) -0.001(3) 0.025(3) 0.002(3)
C25 0.060(4) 0.064(5) 0.047(4) 0.000(3) 0.029(3) 0.000(4)
C26 0.055(4) 0.061(4) 0.042(4) -0.003(3) 0.027(3) -0.010(3)
C27 0.059(4) 0.070(5) 0.045(4) -0.006(3) 0.019(3) -0.018(4)
C28 0.060(4) 0.066(5) 0.052(4) 0.001(3) 0.022(4) -0.016(4)
C29 0.055(5) 0.103(7) 0.075(5) 0.013(5) 0.028(4) 0.003(5)
C30 0.095(6) 0.090(7) 0.102(7) 0.033(5) 0.069(6) 0.047(5)
C31 0.123(7) 0.058(5) 0.073(5) 0.001(4) 0.061(6) 0.002(5)
C32 0.063(4) 0.066(4) 0.045(4) -0.002(3) 0.024(3) -0.016(4)
C33 0.059(4) 0.067(5) 0.055(4) 0.003(3) 0.026(4) -0.008(3)
C34 0.091(6) 0.069(5) 0.089(6) 0.021(4) 0.040(5) 0.025(4)
C100 0.058(4) 0.037(3) 0.042(3) -0.013(3) 0.031(3) 0.008(3)

loop_
_atom_type_symbol
_atom_type_description
_atom_type_scat_dispersion_real
_atom_type_scat_dispersion_imag
_atom_type_scat_source
C C 0.0033 0.0016 'International Tables Vol C Tables 4.2.6.8 and 6.1.1.4'
H H 0 0 'International Tables Vol C Tables 4.2.6.8 and 6.1.1.4'
N N 0.0061 0.0033 'International Tables Vol C Tables 4.2.6.8 and 6.1.1.4'
O O 0.0106 0.006 'International Tables Vol C Tables 4.2.6.8 and 6.1.1.4'

loop_
_geom_angle_atom_site_label_1
_geom_angle_atom_site_label_2
_geom_angle_atom_site_label_3
_geom_angle
_geom_angle_site_symmetry_1
_geom_angle_site_symmetry_3
_geom_angle_publ_flag
C8 O2 C9 115.6(5) . . ?
C7 N1 C6 103.6(5) . . ?
C7 N2 C1 107.3(5) . . ?
C8 N3 C7 123.8(6) . . ?
C17 N4 C15 113.2(7) . . ?
C17 N4 C11 115.9(8) . . ?
C15 N4 C11 108.0(6) . . ?
C2 C1 C6 122.6(6) . . ?
C2 C1 N2 133.6(6) . . ?
C6 C1 N2 103.7(5) . . ?
C1 C2 C3 116.9(7) . . ?
C2 C3 C4 120.8(7) . . ?
C5 C4 C3 122.3(7) . . ?
C4 C5 C6 117.8(7) . . ?
C1 C6 N1 111.3(5) . . ?
C1 C6 C5 119.6(6) . . ?
N1 C6 C5 129.1(6) . . ?
N1 C7 N2 114.0(5) . . ?
N1 C7 N3 121.5(5) . . ?
N2 C7 N3 124.4(5) . . ?
O1 C8 N3 125.7(7) . . ?
O1 C8 O2 124.7(6) . . ?
N3 C8 O2 109.7(6) . . ?
C16 C9 O2 107.6(6) . . ?
C16 C9 C10 112.1(6) . . ?
O2 C9 C10 106.5(5) . . ?
C9 C10 C11 114.5(6) . . ?
C12 C11 N4 108.8(6) . . ?
C12 C11 C10 113.3(7) . . ?
N4 C11 C10 111.1(6) . . ?
C11 C12 C13 115.1(6) . . ?
C12 C13 C14 111.7(7) . . ?
C13 C14 C15 112.8(7) . . ?
N4 C15 C14 110.9(7) . . ?
N4 C15 C16 111.4(7) . . ?
C14 C15 C16 113.3(7) . . ?
C9 C16 C15 113.6(6) . . ?
C25 O4 C26 114.0(5) . . ?
C24 N5 C23 104.7(5) . . ?
C24 N6 C18 106.9(5) . . ?
C25 N7 C24 121.9(5) . . ?
C34 N8 C32 113.6(6) . . ?
C34 N8 C28 114.5(6) . . ?
C32 N8 C28 108.8(5) . . ?
C19 C18 N6 132.0(6) . . ?
C19 C18 C23 123.3(6) . . ?
N6 C18 C23 104.7(5) . . ?
C20 C19 C18 116.1(6) . . ?
C19 C20 C21 121.1(6) . . ?
C22 C21 C20 122.2(7) . . ?
C21 C22 C23 117.4(6) . . ?
N5 C23 C22 130.6(6) . . ?
N5 C23 C18 109.5(5) . . ?
C22 C23 C18 119.8(6) . . ?
N5 C24 N6 114.1(5) . . ?
N5 C24 N7 120.8(5) . . ?
N6 C24 N7 125.0(5) . . ?
O3 C25 O4 125.6(5) . . ?
O3 C25 N7 125.0(6) . . ?
O4 C25 N7 109.3(6) . . ?
O4 C26 C27 107.4(5) . . ?
O4 C26 C33 109.5(5) . . ?
C27 C26 C33 111.5(5) . . ?
C26 C27 C28 112.6(5) . . ?
C29 C28 N8 107.7(6) . . ?
C29 C28 C27 116.0(6) . . ?
N8 C28 C27 110.4(5) . . ?
C28 C29 C30 115.1(6) . . ?
C29 C30 C31 111.4(6) . . ?
C30 C31 C32 114.3(6) . . ?
N8 C32 C31 108.0(5) . . ?
N8 C32 C33 112.9(5) . . ?
C31 C32 C33 113.3(6) . . ?
C26 C33 C32 113.1(5) . . ?

loop_
_geom_bond_atom_site_label_1
_geom_bond_atom_site_label_2
_geom_bond_distance
_geom_bond_site_symmetry_2
_geom_bond_publ_flag
O1 C8 1.217(7) . ?
O2 C8 1.346(8) . ?
O2 C9 1.483(7) . ?
N1 C7 1.315(7) . ?
N1 C6 1.399(7) . ?
N2 C7 1.344(7) . ?
N2 C1 1.405(7) . ?
N3 C8 1.344(7) . ?
N3 C7 1.371(7) . ?
N4 C17 1.406(10) . ?
N4 C15 1.445(10) . ?
N4 C11 1.488(9) . ?
C1 C2 1.370(9) . ?
C1 C6 1.387(8) . ?
C2 C3 1.381(10) . ?
C3 C4 1.393(10) . ?
C4 C5 1.345(9) . ?
C5 C6 1.404(8) . ?
C9 C16 1.475(9) . ?
C9 C10 1.501(9) . ?
C10 C11 1.542(9) . ?
C11 C12 1.476(10) . ?
C12 C13 1.506(10) . ?
C13 C14 1.507(11) . ?
C14 C15 1.503(11) . ?
C15 C16 1.564(10) . ?
O3 C25 1.203(7) . ?
O4 C25 1.342(7) . ?
O4 C26 1.467(6) . ?
N5 C24 1.315(7) . ?
N5 C23 1.388(7) . ?
N6 C24 1.332(7) . ?
N6 C18 1.394(7) . ?
N7 C25 1.382(7) . ?
N7 C24 1.384(7) . ?
N8 C34 1.453(8) . ?
N8 C32 1.466(8) . ?
N8 C28 1.487(8) . ?
C18 C19 1.382(8) . ?
C18 C23 1.404(8) . ?
C19 C20 1.378(9) . ?
C20 C21 1.412(10) . ?
C21 C22 1.368(9) . ?
C22 C23 1.389(8) . ?
C26 C27 1.503(8) . ?
C26 C33 1.506(8) . ?
C27 C28 1.565(8) . ?
C28 C29 1.480(9) . ?
C29 C30 1.515(10) . ?
C30 C31 1.511(11) . ?
C31 C32 1.513(9) . ?
C32 C33 1.541(8) . ?
